data_7016154
loop_
_publ_author_name
'Pogozhev, Dmitry'
'Baudron, St\'ephane A'
'Hosseini, Mir Wais'

_publ_section_title
;
 From insertion of rhodium acetate paddlewheels into functionalized
 7-azaindole hydrogen-bonded dimers to infinite architectures.
;
_journal_issue 28
_journal_name_full 'Dalton transactions (Cambridge, England : 2003)'
_journal_page_first 7403
_journal_page_last 7411
_journal_paper_doi 10.1039/c1dt10359h
_journal_volume 40
_journal_year 2011
_chemical_formula_moiety 'C12 H5 N5'
_chemical_formula_sum 'C12 H5 N5'
_chemical_formula_weight 219.21
_chemical_name_systematic
;
?
;
_space_group_IT_number 14
_symmetry_cell_setting monoclinic
_symmetry_space_group_name_Hall '-P 2ybc'
_symmetry_space_group_name_H-M 'P 1 21/c 1'
_atom_sites_solution_hydrogens geom
_atom_sites_solution_primary direct
_atom_sites_solution_secondary difmap
_audit_creation_method SHELXL-97
_cell_angle_alpha 90.00
_cell_angle_beta 99.713(2)
_cell_angle_gamma 90.00
_cell_formula_units_Z 4
_cell_length_a 8.9962(4)
_cell_length_b 5.4962(3)
_cell_length_c 20.0699(8)
_cell_measurement_reflns_used 1768
_cell_measurement_temperature 173(2)
_cell_measurement_theta_max 26.50
_cell_measurement_theta_min 2.30
_cell_volume 978.13(8)
_computing_cell_refinement 'Bruker SMART'
_computing_data_collection 'Bruker SMART'
_computing_data_reduction 'Bruker SAINT'
_computing_molecular_graphics 'Bruker SHELXTL'
_computing_publication_material 'Bruker SHELXTL'
_computing_structure_refinement 'Bruker SHELXTL'
_computing_structure_solution 'Bruker SHELXTL'
_diffrn_ambient_temperature 173(2)
_diffrn_measured_fraction_theta_full 0.990
_diffrn_measured_fraction_theta_max 0.990
_diffrn_measurement_device_type 'CCD area detector'
_diffrn_measurement_method 'phi and omega scans'
_diffrn_radiation_monochromator graphite
_diffrn_radiation_source 'fine-focus sealed tube'
_diffrn_radiation_type MoK\a
_diffrn_radiation_wavelength 0.71073
_diffrn_reflns_av_R_equivalents 0.0307
_diffrn_reflns_av_sigmaI/netI 0.0346
_diffrn_reflns_limit_h_max 11
_diffrn_reflns_limit_h_min -11
_diffrn_reflns_limit_k_max 7
_diffrn_reflns_limit_k_min -6
_diffrn_reflns_limit_l_max 25
_diffrn_reflns_limit_l_min -19
_diffrn_reflns_number 6991
_diffrn_reflns_theta_full 27.45
_diffrn_reflns_theta_max 27.45
_diffrn_reflns_theta_min 2.06
_exptl_absorpt_coefficient_mu 0.098
_exptl_absorpt_correction_T_max 0.9971
_exptl_absorpt_correction_T_min 0.9582
_exptl_absorpt_correction_type multi-scan
_exptl_absorpt_process_details sadabs
_exptl_crystal_colour yellow
_exptl_crystal_density_diffrn 1.489
_exptl_crystal_density_meas ?
_exptl_crystal_density_method 'not measured'
_exptl_crystal_description plate
_exptl_crystal_F_000 448
_exptl_crystal_size_max 0.44
_exptl_crystal_size_mid 0.12
_exptl_crystal_size_min 0.03
_refine_diff_density_max 0.239
_refine_diff_density_min -0.246
_refine_diff_density_rms 0.070
_refine_ls_extinction_method none
_refine_ls_goodness_of_fit_ref 1.126
_refine_ls_hydrogen_treatment riding
_refine_ls_matrix_type full
_refine_ls_number_parameters 154
_refine_ls_number_reflns 2212
_refine_ls_number_restraints 0
_refine_ls_restrained_S_all 1.126
_refine_ls_R_factor_all 0.0555
_refine_ls_R_factor_gt 0.0382
_refine_ls_shift/su_max 0.000
_refine_ls_shift/su_mean 0.000
_refine_ls_structure_factor_coef Fsqd
_refine_ls_weighting_details 'calc w=1/[\s^2^(Fo^2^)+(0.0721P)^2^+0.0121P] where P=(Fo^2^+2Fc^2^)/3'
_refine_ls_weighting_scheme calc
_refine_ls_wR_factor_gt 0.1032
_refine_ls_wR_factor_ref 0.1219
_reflns_number_gt 1767
_reflns_number_total 2212
_reflns_threshold_expression >2sigma(I)
_cod_data_source_file c1dt10359h.txt
_cod_data_source_block compound_2_173
_cod_depositor_comments
;
The following automatic conversions were performed:

'_symmetry_cell_setting' value 'Monoclinic' changed to 'monoclinic'
according to /home/saulius/struct/CIF-dictionaries/cif_core.dic
dictionary named 'cif_core.dic' version 2.4.1 from 2010-06-29.

Automatic conversion script
Id: cif_fix_values 1715 2011-07-08 13:25:40Z adriana 

The following automatic conversions were performed:

'_exptl_crystal_density_meas' value 'not measured' was changed to '?'
- the value is perceived as not measured.

Automatic conversion script
Id: cif_fix_values 3008 2015-01-20 13:52:24Z robertas 
;
_cod_original_sg_symbol_H-M 'P2(1)/c '
_cod_database_code 7016154

loop_
_symmetry_equiv_pos_as_xyz
'x, y, z'
'-x, y+1/2, -z+1/2'
'-x, -y, -z'
'x, -y-1/2, z-1/2'

loop_
_atom_site_label
_atom_site_type_symbol
_atom_site_fract_x
_atom_site_fract_y
_atom_site_fract_z
_atom_site_U_iso_or_equiv
_atom_site_adp_type
_atom_site_occupancy
_atom_site_symmetry_multiplicity
_atom_site_calc_flag
_atom_site_refinement_flags
_atom_site_disorder_assembly
_atom_site_disorder_group
C1 C 0.11165(15) 1.1111(3) 0.11756(7) 0.0200(3) Uani 1 1 d . . .
H1A H 0.0769 1.1183 0.1586 0.024 Uiso 1 1 calc R . .
C2 C 0.21225(15) 0.9372(3) 0.10102(7) 0.0175(3) Uani 1 1 d . . .
C3 C 0.23398(15) 0.9948(3) 0.03255(7) 0.0172(3) Uani 1 1 d . . .
C4 C 0.31514(15) 0.9028(3) -0.01526(7) 0.0201(3) Uani 1 1 d . . .
H4 H 0.3752 0.7649 -0.0064 0.024 Uiso 1 1 calc R . .
C5 C 0.30287(17) 1.0240(3) -0.07612(7) 0.0241(4) Uani 1 1 d . . .
H5 H 0.3558 0.9674 -0.1090 0.029 Uiso 1 1 calc R . .
C6 C 0.21237(16) 1.2301(3) -0.08914(7) 0.0243(4) Uani 1 1 d . . .
H6 H 0.2083 1.3076 -0.1306 0.029 Uiso 1 1 calc R . .
C7 C 0.14461(15) 1.2018(3) 0.01337(7) 0.0177(3) Uani 1 1 d . . .
C8 C 0.27743(15) 0.7400(3) 0.14225(7) 0.0179(3) Uani 1 1 d . . .
C9 C 0.25480(15) 0.6734(3) 0.20581(7) 0.0198(3) Uani 1 1 d . . .
C10 C 0.37992(15) 0.5808(3) 0.11388(7) 0.0198(3) Uani 1 1 d . . .
C11 C 0.32634(16) 0.4609(3) 0.23812(7) 0.0223(3) Uani 1 1 d . . .
C12 C 0.15865(16) 0.7998(3) 0.24423(7) 0.0227(3) Uani 1 1 d . . .
N1 N 0.07197(13) 1.2661(2) 0.06620(6) 0.0196(3) Uani 1 1 d . . .
H1 H 0.0110 1.3866 0.0661 0.023 Uiso 1 1 calc R . .
N2 N 0.13073(13) 1.3228(2) -0.04505(6) 0.0212(3) Uani 1 1 d . . .
N3 N 0.45910(15) 0.4524(3) 0.09190(7) 0.0289(3) Uani 1 1 d . . .
N4 N 0.37939(16) 0.2894(3) 0.26432(7) 0.0325(4) Uani 1 1 d . . .
N5 N 0.08283(15) 0.8895(3) 0.27723(7) 0.0305(4) Uani 1 1 d . . .

loop_
_atom_site_aniso_label
_atom_site_aniso_U_11
_atom_site_aniso_U_22
_atom_site_aniso_U_33
_atom_site_aniso_U_23
_atom_site_aniso_U_13
_atom_site_aniso_U_12
C1 0.0212(7) 0.0218(8) 0.0179(7) -0.0016(6) 0.0055(5) -0.0020(6)
C2 0.0171(6) 0.0168(8) 0.0186(7) -0.0013(6) 0.0030(5) -0.0011(6)
C3 0.0154(7) 0.0173(8) 0.0187(7) -0.0010(6) 0.0021(5) -0.0016(6)
C4 0.0188(7) 0.0211(8) 0.0209(7) -0.0003(6) 0.0048(5) 0.0015(6)
C5 0.0242(7) 0.0279(9) 0.0223(8) -0.0005(7) 0.0097(6) 0.0033(7)
C6 0.0247(8) 0.0293(10) 0.0199(7) 0.0047(6) 0.0067(6) 0.0027(7)
C7 0.0160(6) 0.0188(8) 0.0183(7) -0.0021(6) 0.0029(5) -0.0017(6)
C8 0.0162(7) 0.0182(8) 0.0193(7) -0.0032(6) 0.0031(5) -0.0024(6)
C9 0.0195(7) 0.0196(8) 0.0204(7) -0.0015(6) 0.0040(5) -0.0009(6)
C10 0.0205(7) 0.0208(8) 0.0181(7) 0.0013(6) 0.0033(6) -0.0019(6)
C11 0.0236(7) 0.0246(9) 0.0195(7) 0.0002(6) 0.0062(6) -0.0012(7)
C12 0.0261(8) 0.0211(8) 0.0216(7) 0.0022(6) 0.0062(6) -0.0023(6)
N1 0.0194(6) 0.0193(7) 0.0205(6) -0.0013(5) 0.0049(5) 0.0050(5)
N2 0.0206(6) 0.0228(7) 0.0201(6) 0.0018(5) 0.0037(5) 0.0016(5)
N3 0.0297(7) 0.0266(8) 0.0320(7) -0.0016(6) 0.0095(6) 0.0034(6)
N4 0.0347(8) 0.0321(9) 0.0315(8) 0.0086(7) 0.0076(6) 0.0052(6)
N5 0.0386(8) 0.0270(8) 0.0293(7) 0.0000(6) 0.0160(6) 0.0009(6)

loop_
_atom_type_symbol
_atom_type_description
_atom_type_scat_dispersion_real
_atom_type_scat_dispersion_imag
_atom_type_scat_source
C C 0.0033 0.0016 'International Tables Vol C Tables 4.2.6.8 and 6.1.1.4'
H H 0.0000 0.0000 'International Tables Vol C Tables 4.2.6.8 and 6.1.1.4'
N N 0.0061 0.0033 'International Tables Vol C Tables 4.2.6.8 and 6.1.1.4'

loop_
_geom_angle_atom_site_label_1
_geom_angle_atom_site_label_2
_geom_angle_atom_site_label_3
_geom_angle
_geom_angle_site_symmetry_1
_geom_angle_site_symmetry_3
_geom_angle_publ_flag
N1 C1 C2 110.64(12) . . ?
N1 C1 H1A 124.7 . . ?
C2 C1 H1A 124.7 . . ?
C1 C2 C8 127.00(13) . . ?
C1 C2 C3 105.76(12) . . ?
C8 C2 C3 127.22(13) . . ?
C4 C3 C7 116.46(13) . . ?
C4 C3 C2 137.72(14) . . ?
C7 C3 C2 105.81(12) . . ?
C5 C4 C3 117.44(14) . . ?
C5 C4 H4 121.3 . . ?
C3 C4 H4 121.3 . . ?
C4 C5 C6 121.05(13) . . ?
C4 C5 H5 119.5 . . ?
C6 C5 H5 119.5 . . ?
N2 C6 C5 123.51(13) . . ?
N2 C6 H6 118.2 . . ?
C5 C6 H6 118.2 . . ?
N2 C7 N1 124.05(14) . . ?
N2 C7 C3 127.35(13) . . ?
N1 C7 C3 108.59(12) . . ?
C9 C8 C2 128.98(13) . . ?
C9 C8 C10 113.95(13) . . ?
C2 C8 C10 117.06(12) . . ?
C8 C9 C12 124.60(14) . . ?
C8 C9 C11 120.72(13) . . ?
C12 C9 C11 114.67(12) . . ?
N3 C10 C8 178.81(16) . . ?
N4 C11 C9 177.99(15) . . ?
N5 C12 C9 176.13(16) . . ?
C1 N1 C7 109.20(12) . . ?
C1 N1 H1 125.4 . . ?
C7 N1 H1 125.4 . . ?
C7 N2 C6 114.17(13) . . ?

loop_
_geom_bond_atom_site_label_1
_geom_bond_atom_site_label_2
_geom_bond_distance
_geom_bond_site_symmetry_2
_geom_bond_publ_flag
C1 N1 1.3386(19) . ?
C1 C2 1.394(2) . ?
C1 H1A 0.9300 . ?
C2 C8 1.428(2) . ?
C2 C3 1.4551(19) . ?
C3 C4 1.3952(18) . ?
C3 C7 1.409(2) . ?
C4 C5 1.379(2) . ?
C4 H4 0.9300 . ?
C5 C6 1.394(2) . ?
C5 H5 0.9300 . ?
C6 N2 1.3421(17) . ?
C6 H6 0.9300 . ?
C7 N2 1.3352(18) . ?
C7 N1 1.3820(16) . ?
C8 C9 1.3750(19) . ?
C8 C10 1.4549(19) . ?
C9 C12 1.4320(19) . ?
C9 C11 1.434(2) . ?
C10 N3 1.1429(18) . ?
C11 N4 1.144(2) . ?
C12 N5 1.1399(18) . ?
N1 H1 0.8600 . ?

loop_
_cod_related_entry_id
_cod_related_entry_database
_cod_related_entry_code
1 ChemSpider 30652836
